data_2222558
loop_
_publ_author_name
'Aridoss, G.'
'Gayathri, D.'
'Velmurugan, D.'
'Kim, M. S.'
'Jeong, Yeon Tae'

_publ_section_title
;
 1-Chloroacetyl-2,6-bis(3-fluorophenyl)piperidin-4-one
;
_journal_coeditor_code BG2281
_journal_issue 8
_journal_name_full 'Acta Crystallographica Section E'
_journal_page_first o1994
_journal_page_last o1995
_journal_paper_doi 10.1107/S1600536809028529
_journal_volume 65
_journal_year 2009
_chemical_formula_iupac 'C19 H16 Cl F2 N O2'
_chemical_formula_moiety 'C19 H16 Cl F2 N O2'
_chemical_formula_sum 'C19 H16 Cl F2 N O2'
_chemical_formula_weight 363.78
_chemical_name_systematic
;
1-Chloroacetyl-2,6-bis(3-fluorophenyl)piperidin-4-one
;
_space_group_IT_number 14
_symmetry_cell_setting monoclinic
_symmetry_space_group_name_Hall '-P 2yn'
_symmetry_space_group_name_H-M 'P 1 21/n 1'
_atom_sites_solution_hydrogens geom
_atom_sites_solution_primary direct
_atom_sites_solution_secondary difmap
_audit_creation_method SHELXL-97
_cell_angle_alpha 90.00
_cell_angle_beta 100.6290(10)
_cell_angle_gamma 90.00
_cell_formula_units_Z 4
_cell_length_a 10.7026(8)
_cell_length_b 8.2017(6)
_cell_length_c 19.0447(15)
_cell_measurement_reflns_used 2558
_cell_measurement_temperature 293(2)
_cell_measurement_theta_max 28.05
_cell_measurement_theta_min 2.04
_cell_volume 1643.1(2)
_computing_cell_refinement 'SAINT (Bruker, 2001)'
_computing_data_collection 'SMART (Bruker, 2001)'
_computing_data_reduction 'SAINT (Bruker, 2001)'
_computing_molecular_graphics 'PLATON (Spek, 2009)'
_computing_publication_material 'SHELXL97 (Sheldrick, 2008) and PARST (Nardelli, 1995)'
_computing_structure_refinement 'SHELXL97 (Sheldrick, 2008)'
_computing_structure_solution 'SHELXS97 (Sheldrick, 2008)'
_diffrn_ambient_temperature 293(2)
_diffrn_measured_fraction_theta_full 0.999
_diffrn_measured_fraction_theta_max 0.972
_diffrn_measurement_device 'CCD Area Detector'
_diffrn_measurement_device_type 'Bruker SMART APEX'
_diffrn_measurement_method \w
_diffrn_radiation_monochromator graphite
_diffrn_radiation_source 'fine-focus sealed tube'
_diffrn_radiation_type MoK\a
_diffrn_radiation_wavelength 0.71073
_diffrn_reflns_av_R_equivalents 0.0178
_diffrn_reflns_av_sigmaI/netI 0.0135
_diffrn_reflns_limit_h_max 13
_diffrn_reflns_limit_h_min -14
_diffrn_reflns_limit_k_max 10
_diffrn_reflns_limit_k_min -10
_diffrn_reflns_limit_l_max 24
_diffrn_reflns_limit_l_min -25
_diffrn_reflns_number 18143
_diffrn_reflns_theta_full 25.00
_diffrn_reflns_theta_max 28.05
_diffrn_reflns_theta_min 2.04
_diffrn_standards_number 0
_exptl_absorpt_coefficient_mu 0.266
_exptl_absorpt_correction_type none
_exptl_crystal_colour colorless
_exptl_crystal_density_diffrn 1.471
_exptl_crystal_density_method 'not measured'
_exptl_crystal_description block
_exptl_crystal_F_000 752
_exptl_crystal_size_max 0.29
_exptl_crystal_size_mid 0.25
_exptl_crystal_size_min 0.22
_refine_diff_density_max 0.343
_refine_diff_density_min -0.352
_refine_ls_extinction_method none
_refine_ls_goodness_of_fit_ref 1.028
_refine_ls_hydrogen_treatment constr
_refine_ls_matrix_type full
_refine_ls_number_parameters 226
_refine_ls_number_reflns 3875
_refine_ls_number_restraints 0
_refine_ls_restrained_S_all 1.028
_refine_ls_R_factor_all 0.0425
_refine_ls_R_factor_gt 0.0392
_refine_ls_shift/su_max 0.000
_refine_ls_shift/su_mean 0.000
_refine_ls_structure_factor_coef Fsqd
_refine_ls_weighting_details 'calc w=1/[\s^2^(Fo^2^)+(0.0604P)^2^+0.4707P] where P=(Fo^2^+2Fc^2^)/3'
_refine_ls_weighting_scheme calc
_refine_ls_wR_factor_gt 0.1085
_refine_ls_wR_factor_ref 0.1114
_reflns_number_gt 3515
_reflns_number_total 3875
_reflns_threshold_expression I>2\s(I)
_cod_data_source_file bg2281.cif
_cod_data_source_block I
_cod_original_sg_symbol_H-M 'P 21/n'
_cod_database_code 2222558
_cod_database_fobs_code 2222558

loop_
_symmetry_equiv_pos_as_xyz
'x, y, z'
'-x+1/2, y+1/2, -z+1/2'
'-x, -y, -z'
'x-1/2, -y-1/2, z-1/2'

loop_
_atom_site_type_symbol
_atom_site_label
_atom_site_fract_x
_atom_site_fract_y
_atom_site_fract_z
_atom_site_U_iso_or_equiv
_atom_site_adp_type
_atom_site_calc_flag
_atom_site_refinement_flags
_atom_site_occupancy
_atom_site_disorder_assembly
_atom_site_disorder_group
C C1 0.19220(11) 0.60188(15) 0.12209(7) 0.0342(3) Uani d . 1 . .
H H1 0.1633 0.4907 0.1291 0.041 Uiso calc R 1 . .
C C2 0.14537(12) 0.70807(17) 0.17787(7) 0.0391(3) Uani d . 1 . .
H H2A 0.0532 0.7101 0.1680 0.047 Uiso calc R 1 . .
H H2B 0.1725 0.6601 0.2248 0.047 Uiso calc R 1 . .
C C3 0.19437(12) 0.87902(16) 0.17849(6) 0.0355(3) Uani d . 1 . .
C C4 0.31441(12) 0.89729(15) 0.14859(7) 0.0366(3) Uani d . 1 . .
H H4A 0.3605 0.9917 0.1705 0.044 Uiso calc R 1 . .
H H4B 0.2914 0.9184 0.0977 0.044 Uiso calc R 1 . .
C C5 0.40356(11) 0.74875(14) 0.15997(6) 0.0315(2) Uani d . 1 . .
H H5 0.4393 0.7400 0.2111 0.038 Uiso calc R 1 . .
C C6 0.38663(12) 0.44552(15) 0.14846(6) 0.0342(3) Uani d . 1 . .
C C7 0.52903(13) 0.44165(16) 0.17627(8) 0.0437(3) Uani d . 1 . .
H H7A 0.5478 0.4980 0.2218 0.052 Uiso calc R 1 . .
H H7B 0.5722 0.4986 0.1430 0.052 Uiso calc R 1 . .
C C8 0.14016(11) 0.64593(15) 0.04440(7) 0.0359(3) Uani d . 1 . .
C C9 0.18650(13) 0.56233(18) -0.00921(8) 0.0438(3) Uani d . 1 . .
H H9 0.2497 0.4839 0.0024 0.053 Uiso calc R 1 . .
C C10 0.13769(15) 0.5973(2) -0.07922(8) 0.0497(3) Uani d . 1 . .
C C11 0.04478(16) 0.7120(2) -0.09979(8) 0.0530(4) Uani d . 1 . .
H H11 0.0147 0.7346 -0.1478 0.064 Uiso calc R 1 . .
C C12 -0.00203(16) 0.7923(2) -0.04692(9) 0.0548(4) Uani d . 1 . .
H H12 -0.0659 0.8695 -0.0593 0.066 Uiso calc R 1 . .
C C13 0.04442(14) 0.76014(18) 0.02456(8) 0.0459(3) Uani d . 1 . .
H H13 0.0112 0.8156 0.0596 0.055 Uiso calc R 1 . .
C C14 0.51171(11) 0.78384(15) 0.12008(7) 0.0330(2) Uani d . 1 . .
C C15 0.62680(12) 0.84067(18) 0.15766(8) 0.0420(3) Uani d . 1 . .
H H15 0.6415 0.8480 0.2072 0.050 Uiso calc R 1 . .
C C16 0.71890(13) 0.8861(2) 0.11948(9) 0.0528(4) Uani d . 1 . .
C C17 0.70255(15) 0.8775(2) 0.04699(10) 0.0558(4) Uani d . 1 . .
H H17 0.7667 0.9098 0.0231 0.067 Uiso calc R 1 . .
C C18 0.58841(15) 0.8196(2) 0.01009(8) 0.0507(4) Uani d . 1 . .
H H18 0.5751 0.8119 -0.0394 0.061 Uiso calc R 1 . .
C C19 0.49307(14) 0.77279(17) 0.04628(7) 0.0416(3) Uani d . 1 . .
H H19 0.4163 0.7338 0.0209 0.050 Uiso calc R 1 . .
N N1 0.33311(9) 0.59708(12) 0.13708(5) 0.0316(2) Uani d . 1 . .
O O1 0.14246(10) 0.99449(13) 0.20033(6) 0.0477(2) Uani d . 1 . .
O O2 0.32477(10) 0.32101(12) 0.13649(6) 0.0467(2) Uani d . 1 . .
F F1 0.18216(12) 0.51239(17) -0.13076(6) 0.0785(3) Uani d . 1 . .
F F2 0.83117(10) 0.9428(2) 0.15588(7) 0.0907(4) Uani d . 1 . .
Cl Cl1 0.58658(4) 0.24037(5) 0.18722(3) 0.06261(15) Uani d . 1 . .

loop_
_atom_site_aniso_label
_atom_site_aniso_U_11
_atom_site_aniso_U_22
_atom_site_aniso_U_33
_atom_site_aniso_U_12
_atom_site_aniso_U_13
_atom_site_aniso_U_23
C1 0.0292(5) 0.0319(6) 0.0411(6) -0.0020(4) 0.0055(5) 0.0025(5)
C2 0.0355(6) 0.0431(7) 0.0411(6) 0.0005(5) 0.0129(5) 0.0045(5)
C3 0.0356(6) 0.0407(7) 0.0299(5) 0.0040(5) 0.0056(4) -0.0001(5)
C4 0.0389(6) 0.0302(6) 0.0422(6) -0.0006(5) 0.0118(5) -0.0019(5)
C5 0.0318(6) 0.0319(6) 0.0309(5) -0.0024(4) 0.0060(4) -0.0012(4)
C6 0.0375(6) 0.0327(6) 0.0328(5) 0.0023(5) 0.0075(5) 0.0006(4)
C7 0.0392(7) 0.0337(6) 0.0572(8) 0.0069(5) 0.0060(6) 0.0044(6)
C8 0.0310(6) 0.0328(6) 0.0420(6) -0.0048(5) 0.0020(5) -0.0005(5)
C9 0.0399(7) 0.0435(7) 0.0458(7) 0.0008(5) 0.0021(5) -0.0040(6)
C10 0.0496(8) 0.0558(9) 0.0434(7) -0.0096(7) 0.0075(6) -0.0066(6)
C11 0.0545(8) 0.0570(9) 0.0425(7) -0.0111(7) -0.0043(6) 0.0087(7)
C12 0.0507(8) 0.0511(8) 0.0571(9) 0.0078(7) -0.0045(7) 0.0090(7)
C13 0.0414(7) 0.0447(8) 0.0495(8) 0.0051(6) 0.0026(6) 0.0006(6)
C14 0.0319(6) 0.0297(5) 0.0383(6) 0.0006(4) 0.0091(5) 0.0008(4)
C15 0.0356(6) 0.0450(7) 0.0443(7) -0.0028(5) 0.0046(5) 0.0046(6)
C16 0.0303(6) 0.0584(9) 0.0685(10) -0.0043(6) 0.0056(6) 0.0149(7)
C17 0.0423(8) 0.0624(10) 0.0686(10) 0.0073(7) 0.0261(7) 0.0195(8)
C18 0.0588(9) 0.0532(9) 0.0451(7) 0.0056(7) 0.0227(7) 0.0028(6)
C19 0.0437(7) 0.0433(7) 0.0388(6) -0.0024(5) 0.0104(5) -0.0027(5)
N1 0.0294(5) 0.0295(5) 0.0353(5) -0.0005(4) 0.0041(4) 0.0020(4)
O1 0.0472(5) 0.0474(6) 0.0510(6) 0.0082(4) 0.0157(4) -0.0071(4)
O2 0.0474(5) 0.0311(5) 0.0601(6) -0.0014(4) 0.0060(4) -0.0032(4)
F1 0.0865(8) 0.0996(9) 0.0501(6) 0.0098(7) 0.0145(5) -0.0162(6)
F2 0.0411(5) 0.1322(12) 0.0927(8) -0.0331(6) -0.0035(5) 0.0304(8)
Cl1 0.0550(2) 0.0405(2) 0.0879(3) 0.01621(16) 0.0017(2) 0.00367(18)

loop_
_atom_type_symbol
_atom_type_description
_atom_type_scat_dispersion_real
_atom_type_scat_dispersion_imag
_atom_type_scat_source
C C 0.0033 0.0016 'International Tables Vol C Tables 4.2.6.8 and 6.1.1.4'
H H 0.0000 0.0000 'International Tables Vol C Tables 4.2.6.8 and 6.1.1.4'
N N 0.0061 0.0033 'International Tables Vol C Tables 4.2.6.8 and 6.1.1.4'
O O 0.0106 0.0060 'International Tables Vol C Tables 4.2.6.8 and 6.1.1.4'
F F 0.0171 0.0103 'International Tables Vol C Tables 4.2.6.8 and 6.1.1.4'
Cl Cl 0.1484 0.1585 'International Tables Vol C Tables 4.2.6.8 and 6.1.1.4'

loop_
_geom_angle_atom_site_label_1
_geom_angle_atom_site_label_2
_geom_angle_atom_site_label_3
_geom_angle_site_symmetry_1
_geom_angle_site_symmetry_3
_geom_angle
_geom_angle_publ_flag
N1 C1 C8 . . 111.69(10) ?
N1 C1 C2 . . 109.49(10) ?
C8 C1 C2 . . 115.56(11) ?
N1 C1 H1 . . 106.5 ?
C8 C1 H1 . . 106.5 ?
C2 C1 H1 . . 106.5 ?
C3 C2 C1 . . 112.34(10) ?
C3 C2 H2A . . 109.1 ?
C1 C2 H2A . . 109.1 ?
C3 C2 H2B . . 109.1 ?
C1 C2 H2B . . 109.1 ?
H2A C2 H2B . . 107.9 ?
O1 C3 C2 . . 123.62(12) ?
O1 C3 C4 . . 122.01(12) ?
C2 C3 C4 . . 114.36(10) ?
C3 C4 C5 . . 114.73(10) ?
C3 C4 H4A . . 108.6 ?
C5 C4 H4A . . 108.6 ?
C3 C4 H4B . . 108.6 ?
C5 C4 H4B . . 108.6 ?
H4A C4 H4B . . 107.6 ?
N1 C5 C14 . . 113.88(9) ?
N1 C5 C4 . . 110.83(10) ?
C14 C5 C4 . . 106.77(9) ?
N1 C5 H5 . . 108.4 ?
C14 C5 H5 . . 108.4 ?
C4 C5 H5 . . 108.4 ?
O2 C6 N1 . . 122.39(11) ?
O2 C6 C7 . . 121.65(11) ?
N1 C6 C7 . . 115.96(11) ?
C6 C7 Cl1 . . 111.56(10) ?
C6 C7 H7A . . 109.3 ?
Cl1 C7 H7A . . 109.3 ?
C6 C7 H7B . . 109.3 ?
Cl1 C7 H7B . . 109.3 ?
H7A C7 H7B . . 108.0 ?
C13 C8 C9 . . 118.47(13) ?
C13 C8 C1 . . 122.89(12) ?
C9 C8 C1 . . 118.56(12) ?
C10 C9 C8 . . 119.11(14) ?
C10 C9 H9 . . 120.4 ?
C8 C9 H9 . . 120.4 ?
F1 C10 C9 . . 118.32(15) ?
F1 C10 C11 . . 118.48(14) ?
C9 C10 C11 . . 123.19(15) ?
C12 C11 C10 . . 117.56(14) ?
C12 C11 H11 . . 121.2 ?
C10 C11 H11 . . 121.2 ?
C11 C12 C13 . . 121.06(15) ?
C11 C12 H12 . . 119.5 ?
C13 C12 H12 . . 119.5 ?
C12 C13 C8 . . 120.59(15) ?
C12 C13 H13 . . 119.7 ?
C8 C13 H13 . . 119.7 ?
C19 C14 C15 . . 119.59(12) ?
C19 C14 C5 . . 120.83(11) ?
C15 C14 C5 . . 119.36(11) ?
C16 C15 C14 . . 118.16(13) ?
C16 C15 H15 . . 120.9 ?
C14 C15 H15 . . 120.9 ?
F2 C16 C17 . . 118.22(14) ?
F2 C16 C15 . . 118.41(15) ?
C17 C16 C15 . . 123.37(14) ?
C16 C17 C18 . . 118.13(13) ?
C16 C17 H17 . . 120.9 ?
C18 C17 H17 . . 120.9 ?
C17 C18 C19 . . 120.47(14) ?
C17 C18 H18 . . 119.8 ?
C19 C18 H18 . . 119.8 ?
C14 C19 C18 . . 120.29(14) ?
C14 C19 H19 . . 119.9 ?
C18 C19 H19 . . 119.9 ?
C6 N1 C5 . . 122.80(10) ?
C6 N1 C1 . . 115.82(10) ?
C5 N1 C1 . . 118.67(9) ?

loop_
_geom_bond_atom_site_label_1
_geom_bond_atom_site_label_2
_geom_bond_site_symmetry_2
_geom_bond_distance
_geom_bond_publ_flag
C1 N1 . 1.4827(15) ?
C1 C8 . 1.5251(17) ?
C1 C2 . 1.5279(18) ?
C1 H1 . 0.9800 ?
C2 C3 . 1.4963(19) ?
C2 H2A . 0.9700 ?
C2 H2B . 0.9700 ?
C3 O1 . 1.2099(16) ?
C3 C4 . 1.5056(17) ?
C4 C5 . 1.5379(17) ?
C4 H4A . 0.9700 ?
C4 H4B . 0.9700 ?
C5 N1 . 1.4781(15) ?
C5 C14 . 1.5246(16) ?
C5 H5 . 0.9800 ?
C6 O2 . 1.2154(16) ?
C6 N1 . 1.3691(15) ?
C6 C7 . 1.5187(18) ?
C7 Cl1 . 1.7609(14) ?
C7 H7A . 0.9700 ?
C7 H7B . 0.9700 ?
C8 C13 . 1.3883(19) ?
C8 C9 . 1.3948(19) ?
C9 C10 . 1.370(2) ?
C9 H9 . 0.9300 ?
C10 F1 . 1.3590(19) ?
C10 C11 . 1.373(2) ?
C11 C12 . 1.373(3) ?
C11 H11 . 0.9300 ?
C12 C13 . 1.386(2) ?
C12 H12 . 0.9300 ?
C13 H13 . 0.9300 ?
C14 C19 . 1.3857(18) ?
C14 C15 . 1.3861(18) ?
C15 C16 . 1.380(2) ?
C15 H15 . 0.9300 ?
C16 F2 . 1.3542(18) ?
C16 C17 . 1.361(2) ?
C17 C18 . 1.376(2) ?
C17 H17 . 0.9300 ?
C18 C19 . 1.387(2) ?
C18 H18 . 0.9300 ?
C19 H19 . 0.9300 ?

loop_
_geom_hbond_atom_site_label_D
_geom_hbond_atom_site_label_H
_geom_hbond_atom_site_label_A
_geom_hbond_site_symmetry_A
_geom_hbond_distance_DH
_geom_hbond_distance_HA
_geom_hbond_distance_DA
_geom_hbond_angle_DHA
C2 H2B O1 2_545 0.97 2.60 3.415(2) 142
C7 H7A F2 2_645 0.97 2.49 3.270(2) 137
C18 H18 O2 3_665 0.93 2.55 3.308(2) 139

loop_
_geom_torsion_atom_site_label_1
_geom_torsion_atom_site_label_2
_geom_torsion_atom_site_label_3
_geom_torsion_atom_site_label_4
_geom_torsion_site_symmetry_1
_geom_torsion_site_symmetry_2
_geom_torsion_site_symmetry_3
_geom_torsion_site_symmetry_4
_geom_torsion
_geom_torsion_publ_flag
N1 C1 C2 C3 . . . . 59.23(13) ?
C8 C1 C2 C3 . . . . -67.92(14) ?
C1 C2 C3 O1 . . . . 156.26(12) ?
C1 C2 C3 C4 . . . . -23.06(15) ?
O1 C3 C4 C5 . . . . 149.28(12) ?
C2 C3 C4 C5 . . . . -31.38(15) ?
C3 C4 C5 N1 . . . . 50.02(14) ?
C3 C4 C5 C14 . . . . 174.56(10) ?
O2 C6 C7 Cl1 . . . . 0.30(17) ?
N1 C6 C7 Cl1 . . . . -179.00(9) ?
N1 C1 C8 C13 . . . . -134.11(13) ?
C2 C1 C8 C13 . . . . -8.06(18) ?
N1 C1 C8 C9 . . . . 49.02(15) ?
C2 C1 C8 C9 . . . . 175.06(11) ?
C13 C8 C9 C10 . . . . 1.0(2) ?
C1 C8 C9 C10 . . . . 178.01(12) ?
C8 C9 C10 F1 . . . . -178.72(13) ?
C8 C9 C10 C11 . . . . 0.3(2) ?
F1 C10 C11 C12 . . . . 177.74(15) ?
C9 C10 C11 C12 . . . . -1.2(2) ?
C10 C11 C12 C13 . . . . 1.0(3) ?
C11 C12 C13 C8 . . . . 0.3(3) ?
C9 C8 C13 C12 . . . . -1.3(2) ?
C1 C8 C13 C12 . . . . -178.13(13) ?
N1 C5 C14 C19 . . . . 47.35(16) ?
C4 C5 C14 C19 . . . . -75.31(14) ?
N1 C5 C14 C15 . . . . -138.10(12) ?
C4 C5 C14 C15 . . . . 99.24(13) ?
C19 C14 C15 C16 . . . . 0.6(2) ?
C5 C14 C15 C16 . . . . -173.98(13) ?
C14 C15 C16 F2 . . . . 179.52(14) ?
C14 C15 C16 C17 . . . . -0.2(2) ?
F2 C16 C17 C18 . . . . 179.94(16) ?
C15 C16 C17 C18 . . . . -0.4(3) ?
C16 C17 C18 C19 . . . . 0.4(2) ?
C15 C14 C19 C18 . . . . -0.6(2) ?
C5 C14 C19 C18 . . . . 173.95(13) ?
C17 C18 C19 C14 . . . . 0.0(2) ?
O2 C6 N1 C5 . . . . 171.94(12) ?
C7 C6 N1 C5 . . . . -8.77(16) ?
O2 C6 N1 C1 . . . . 10.87(17) ?
C7 C6 N1 C1 . . . . -169.84(11) ?
C14 C5 N1 C6 . . . . 66.79(14) ?
C4 C5 N1 C6 . . . . -172.80(10) ?
C14 C5 N1 C1 . . . . -132.65(11) ?
C4 C5 N1 C1 . . . . -12.24(14) ?
C8 C1 N1 C6 . . . . -109.19(12) ?
C2 C1 N1 C6 . . . . 121.50(11) ?
C8 C1 N1 C5 . . . . 88.92(13) ?
C2 C1 N1 C5 . . . . -40.39(14) ?
